data_4306200
loop_
_publ_author_name
'Thushitha Mahenthirarajah'
'Yang Li'
'Philip Lightfoot'

_publ_contact_author_address
;
School of Chemistry
University of St Andrews
St Andrews
Fife
KY16 9ST
UNITED KINGDOM
;
_publ_contact_author_email PL@ST-ANDREWS.AC.UK
_publ_contact_author_name 'Dr Philip Lightfoot'
_publ_section_title
;
Hydrothermal Synthesis of Vanadium Oxyfluoride Chains Incorporating
Covalently Bound Copper Coordination Complexes
;
_journal_name_full 'Inorganic Chemistry'
_journal_page_first 9097
_journal_page_last 9102
_journal_paper_doi 10.1021/ic801106h
_journal_volume 47
_journal_year 2008
_chemical_formula_moiety 'C20 H20 Cu2 F2 N6 O7 V2'
_chemical_formula_sum 'C20 H20 Cu2 F2 N6 O7 V2'
_chemical_formula_weight 723.40
_chemical_name_systematic
;
 ?
;
_space_group_IT_number 2
_symmetry_cell_setting triclinic
_symmetry_space_group_name_Hall '-P 1'
_symmetry_space_group_name_H-M 'P -1'
_atom_sites_solution_hydrogens geom
_atom_sites_solution_primary direct
_atom_sites_solution_secondary difmap
_audit_creation_method SHELXL-97
_cell_angle_alpha 65.53(2)
_cell_angle_beta 73.97(3)
_cell_angle_gamma 78.14(3)
_cell_formula_units_Z 1
_cell_length_a 8.0470(17)
_cell_length_b 8.8361(16)
_cell_length_c 9.3999(14)
_cell_measurement_reflns_used 4029
_cell_measurement_temperature 93(2)
_cell_measurement_theta_max 28.79
_cell_measurement_theta_min 2.4
_cell_volume 581.5(2)
_computing_cell_refinement 'CrystalClear (Rigaku Inc., 2007)'
_computing_data_collection 'CrystalClear (Rigaku Inc., 2007)'
_computing_data_reduction 'CrystalClear (Rigaku Inc., 2007)'
_computing_molecular_graphics 'Bruker SHELXTL'
_computing_publication_material 'Bruker SHELXTL'
_computing_structure_refinement 'SHELXL-97 (Sheldrick, 1997)'
_computing_structure_solution 'SHELXL-97 (Sheldrick, 1997)'
_diffrn_ambient_temperature 93(2)
_diffrn_detector_area_resol_mean 0.83
_diffrn_measured_fraction_theta_full 0.945
_diffrn_measured_fraction_theta_max 0.730
_diffrn_measurement_device_type 'CCD area detector'
_diffrn_measurement_method dtprofit.ref
_diffrn_radiation_monochromator 'confocal optics'
_diffrn_radiation_source 'rotating anode'
_diffrn_radiation_type MoK\a
_diffrn_radiation_wavelength 0.71073
_diffrn_reflns_av_R_equivalents 0.0467
_diffrn_reflns_av_sigmaI/netI 0.0891
_diffrn_reflns_limit_h_max 10
_diffrn_reflns_limit_h_min -9
_diffrn_reflns_limit_k_max 11
_diffrn_reflns_limit_k_min -11
_diffrn_reflns_limit_l_max 12
_diffrn_reflns_limit_l_min -11
_diffrn_reflns_number 4029
_diffrn_reflns_theta_full 25.00
_diffrn_reflns_theta_max 28.79
_diffrn_reflns_theta_min 2.44
_exptl_absorpt_coefficient_mu 2.657
_exptl_absorpt_correction_T_max 0.876
_exptl_absorpt_correction_T_min 0.853
_exptl_absorpt_correction_type multi-scan
_exptl_crystal_colour green
_exptl_crystal_density_diffrn 2.066
_exptl_crystal_density_method 'not measured'
_exptl_crystal_description prism
_exptl_crystal_F_000 360
_exptl_crystal_size_max 0.10
_exptl_crystal_size_mid 0.05
_exptl_crystal_size_min 0.05
_refine_diff_density_max 2.159
_refine_diff_density_min -1.253
_refine_diff_density_rms 0.202
_refine_ls_extinction_method none
_refine_ls_goodness_of_fit_ref 1.120
_refine_ls_hydrogen_treatment constr
_refine_ls_matrix_type full
_refine_ls_number_parameters 178
_refine_ls_number_reflns 2209
_refine_ls_number_restraints 0
_refine_ls_restrained_S_all 1.120
_refine_ls_R_factor_all 0.0889
_refine_ls_R_factor_gt 0.0734
_refine_ls_shift/su_max 0.000
_refine_ls_shift/su_mean 0.000
_refine_ls_structure_factor_coef Fsqd
_refine_ls_weighting_details 'calc w=1/[\s^2^(Fo^2^)+(0.1067P)^2^+0.8272P] where P=(Fo^2^+2Fc^2^)/3'
_refine_ls_weighting_scheme calc
_refine_ls_wR_factor_gt 0.1864
_refine_ls_wR_factor_ref 0.2101
_reflns_number_gt 1671
_reflns_number_total 2209
_reflns_threshold_expression >2sigma(I)
_cod_data_source_file ic801106h_si_001_6.cif
_cod_data_source_block 5
_cod_database_code 4306200

loop_
_symmetry_equiv_pos_as_xyz
'x, y, z'
'-x, -y, -z'

loop_
_atom_site_label
_atom_site_type_symbol
_atom_site_fract_x
_atom_site_fract_y
_atom_site_fract_z
_atom_site_U_iso_or_equiv
_atom_site_adp_type
_atom_site_occupancy
_atom_site_symmetry_multiplicity
_atom_site_calc_flag
_atom_site_refinement_flags
_atom_site_disorder_assembly
_atom_site_disorder_group
Cu1 Cu 0.44901(10) 0.03014(9) 0.65337(9) 0.0239(3) Uani 1 1 d . . .
V1 V 0.88034(14) -0.17600(13) 0.59422(13) 0.0219(4) Uani 1 1 d . . .
F1 F 0.4158(5) -0.1207(5) 0.5640(4) 0.0262(9) Uani 1 1 d . . .
O1 O 1.0130(6) -0.3546(6) 0.6812(5) 0.0298(11) Uani 1 1 d . . .
O2 O 1.0000 0.0000 0.5000 0.0426(19) Uani 1 2 d S . .
O3 O 0.7143(6) -0.1502(6) 0.7348(5) 0.0274(11) Uani 1 1 d . . .
O4 O 0.8027(6) -0.2024(6) 0.4569(5) 0.0244(10) Uani 1 1 d . . .
N1 N 0.2914(7) -0.0761(6) 0.8608(6) 0.0189(11) Uani 1 1 d . . .
N2 N 0.5009(7) 0.2018(6) 0.7141(6) 0.0194(11) Uani 1 1 d . . .
N3 N 0.3160(7) 0.1145(6) 0.9701(6) 0.0219(12) Uani 1 1 d . . .
H3A H 0.2203 0.1793 0.9959 0.026 Uiso 1 1 calc R . .
H3B H 0.3693 0.0768 1.0528 0.026 Uiso 1 1 calc R . .
C1 C 0.2176(8) -0.2105(8) 0.8792(7) 0.0217(14) Uani 1 1 d . . .
H11 H 0.2419 -0.2449 0.7939 0.026 Uiso 1 1 calc R . .
C2 C 0.1086(9) -0.2974(9) 1.0191(8) 0.0284(16) Uani 1 1 d . . .
H21 H 0.0638 -0.3912 1.0291 0.034 Uiso 1 1 calc R . .
C3 C 0.0660(9) -0.2430(9) 1.1465(8) 0.0272(15) Uani 1 1 d . . .
H31 H -0.0101 -0.2976 1.2412 0.033 Uiso 1 1 calc R . .
C4 C 0.1385(8) -0.1087(8) 1.1281(8) 0.0241(14) Uani 1 1 d . . .
H41 H 0.1135 -0.0711 1.2113 0.029 Uiso 1 1 calc R . .
C5 C 0.2510(8) -0.0264(7) 0.9836(7) 0.0196(13) Uani 1 1 d . . .
C6 C 0.6155(8) 0.3119(8) 0.6045(7) 0.0209(13) Uani 1 1 d . . .
H61 H 0.6731 0.2939 0.5116 0.025 Uiso 1 1 calc R . .
C7 C 0.6502(9) 0.4460(8) 0.6232(8) 0.0289(16) Uani 1 1 d . . .
H71 H 0.7332 0.5148 0.5479 0.035 Uiso 1 1 calc R . .
C8 C 0.5574(9) 0.4767(8) 0.7587(8) 0.0281(15) Uani 1 1 d . . .
H81 H 0.5697 0.5726 0.7713 0.034 Uiso 1 1 calc R . .
C9 C 0.4476(9) 0.3643(8) 0.8738(8) 0.0242(14) Uani 1 1 d . . .
H91 H 0.3903 0.3797 0.9681 0.029 Uiso 1 1 calc R . .
C10 C 0.4228(9) 0.2271(8) 0.8482(8) 0.0233(14) Uani 1 1 d . . .

loop_
_atom_site_aniso_label
_atom_site_aniso_U_11
_atom_site_aniso_U_22
_atom_site_aniso_U_33
_atom_site_aniso_U_23
_atom_site_aniso_U_13
_atom_site_aniso_U_12
Cu1 0.0274(6) 0.0273(5) 0.0201(5) -0.0101(4) -0.0037(4) -0.0089(4)
V1 0.0230(7) 0.0242(6) 0.0206(6) -0.0089(5) -0.0044(5) -0.0062(5)
F1 0.027(2) 0.033(2) 0.0223(19) -0.0109(17) -0.0027(16) -0.0133(17)
O1 0.030(3) 0.033(3) 0.026(2) -0.008(2) -0.010(2) -0.004(2)
O2 0.044(5) 0.045(5) 0.041(4) -0.014(4) -0.008(4) -0.017(4)
O3 0.026(3) 0.035(3) 0.025(2) -0.016(2) -0.003(2) -0.005(2)
O4 0.024(2) 0.029(2) 0.023(2) -0.012(2) -0.0059(19) -0.0016(19)
N1 0.021(3) 0.018(2) 0.018(3) -0.007(2) -0.004(2) -0.005(2)
N2 0.021(3) 0.020(3) 0.017(3) -0.007(2) -0.002(2) -0.006(2)
N3 0.024(3) 0.025(3) 0.014(3) -0.006(2) 0.000(2) -0.006(2)
C1 0.021(3) 0.026(3) 0.019(3) -0.004(3) -0.009(3) -0.009(3)
C2 0.026(4) 0.032(4) 0.031(4) -0.007(3) -0.011(3) -0.013(3)
C3 0.026(4) 0.038(4) 0.019(3) -0.010(3) -0.006(3) -0.007(3)
C4 0.020(3) 0.026(3) 0.020(3) -0.005(3) -0.003(3) 0.000(3)
C5 0.023(3) 0.020(3) 0.015(3) -0.005(3) -0.009(3) 0.001(2)
C6 0.020(3) 0.028(3) 0.013(3) -0.007(3) 0.001(2) -0.005(3)
C7 0.030(4) 0.031(4) 0.029(4) -0.009(3) -0.010(3) -0.010(3)
C8 0.030(4) 0.024(3) 0.032(4) -0.012(3) -0.011(3) 0.001(3)
C9 0.025(4) 0.029(3) 0.026(3) -0.021(3) -0.008(3) 0.005(3)
C10 0.026(3) 0.025(3) 0.023(3) -0.009(3) -0.011(3) -0.002(3)

loop_
_atom_type_symbol
_atom_type_description
_atom_type_scat_dispersion_real
_atom_type_scat_dispersion_imag
_atom_type_scat_source
C C 0.0033 0.0016 'International Tables Vol C Tables 4.2.6.8 and 6.1.1.4'
H H 0.0000 0.0000 'International Tables Vol C Tables 4.2.6.8 and 6.1.1.4'
N N 0.0061 0.0033 'International Tables Vol C Tables 4.2.6.8 and 6.1.1.4'
O O 0.0106 0.0060 'International Tables Vol C Tables 4.2.6.8 and 6.1.1.4'
F F 0.0171 0.0103 'International Tables Vol C Tables 4.2.6.8 and 6.1.1.4'
V V 0.3005 0.5294 'International Tables Vol C Tables 4.2.6.8 and 6.1.1.4'
Cu Cu 0.3201 1.2651 'International Tables Vol C Tables 4.2.6.8 and 6.1.1.4'

loop_
_geom_angle_atom_site_label_1
_geom_angle_atom_site_label_2
_geom_angle_atom_site_label_3
_geom_angle
_geom_angle_site_symmetry_1
_geom_angle_site_symmetry_3
_geom_angle_publ_flag
F1 Cu1 F1 78.26(16) . 2_656 ?
F1 Cu1 N1 93.73(18) . . ?
F1 Cu1 N1 171.22(18) 2_656 . ?
F1 Cu1 N2 171.95(18) . . ?
F1 Cu1 N2 93.72(17) 2_656 . ?
N1 Cu1 N2 94.2(2) . . ?
F1 Cu1 Cu1 39.20(10) . 2_656 ?
F1 Cu1 Cu1 39.06(11) 2_656 2_656 ?
N1 Cu1 Cu1 132.83(15) . 2_656 ?
N2 Cu1 Cu1 132.78(15) . 2_656 ?
O3 V1 O4 108.6(2) . . ?
O3 V1 O1 108.7(2) . . ?
O4 V1 O1 109.0(2) . . ?
O3 V1 O2 110.79(17) . . ?
O4 V1 O2 109.56(16) . . ?
O1 V1 O2 110.15(17) . . ?
Cu1 F1 Cu1 101.74(16) . 2_656 ?
V1 O2 V1 180.0 2_756 . ?
C5 N1 C1 117.6(5) . . ?
C5 N1 Cu1 125.3(4) . . ?
C1 N1 Cu1 117.1(4) . . ?
C10 N2 C6 117.1(5) . . ?
C10 N2 Cu1 125.1(4) . . ?
C6 N2 Cu1 117.6(4) . . ?
C10 N3 C5 133.5(5) . . ?
C10 N3 H3A 103.8 . . ?
C5 N3 H3A 103.8 . . ?
C10 N3 H3B 103.8 . . ?
C5 N3 H3B 103.8 . . ?
H3A N3 H3B 105.4 . . ?
N1 C1 C2 122.6(6) . . ?
N1 C1 H11 118.7 . . ?
C2 C1 H11 118.7 . . ?
C1 C2 C3 119.2(6) . . ?
C1 C2 H21 120.4 . . ?
C3 C2 H21 120.4 . . ?
C4 C3 C2 118.3(6) . . ?
C4 C3 H31 120.8 . . ?
C2 C3 H31 120.8 . . ?
C3 C4 C5 120.1(6) . . ?
C3 C4 H41 120.0 . . ?
C5 C4 H41 120.0 . . ?
N1 C5 N3 120.5(5) . . ?
N1 C5 C4 122.2(6) . . ?
N3 C5 C4 117.3(6) . . ?
C7 C6 N2 124.0(6) . . ?
C7 C6 H61 118.0 . . ?
N2 C6 H61 118.0 . . ?
C6 C7 C8 117.6(6) . . ?
C6 C7 H71 121.2 . . ?
C8 C7 H71 121.2 . . ?
C9 C8 C7 119.4(6) . . ?
C9 C8 H81 120.3 . . ?
C7 C8 H81 120.3 . . ?
C8 C9 C10 119.4(6) . . ?
C8 C9 H91 120.3 . . ?
C10 C9 H91 120.3 . . ?
N2 C10 N3 120.7(6) . . ?
N2 C10 C9 122.2(6) . . ?
N3 C10 C9 117.1(6) . . ?

loop_
_geom_bond_atom_site_label_1
_geom_bond_atom_site_label_2
_geom_bond_distance
_geom_bond_site_symmetry_2
_geom_bond_publ_flag
Cu1 F1 1.937(4) . ?
Cu1 F1 1.942(4) 2_656 ?
Cu1 N1 1.974(5) . ?
Cu1 N2 1.977(5) . ?
Cu1 Cu1 3.0094(15) 2_656 ?
V1 O3 1.653(5) . ?
V1 O4 1.693(5) . ?
V1 O1 1.738(5) . ?
V1 O2 1.7703(12) . ?
F1 Cu1 1.942(4) 2_656 ?
O2 V1 1.7703(12) 2_756 ?
N1 C5 1.336(8) . ?
N1 C1 1.362(8) . ?
N2 C10 1.332(8) . ?
N2 C6 1.368(7) . ?
N3 C10 1.380(8) . ?
N3 C5 1.393(8) . ?
N3 H3A 0.9000 . ?
N3 H3B 0.9000 . ?
C1 C2 1.375(9) . ?
C1 H11 0.9300 . ?
C2 C3 1.402(10) . ?
C2 H21 0.9300 . ?
C3 C4 1.355(9) . ?
C3 H31 0.9300 . ?
C4 C5 1.402(9) . ?
C4 H41 0.9300 . ?
C6 C7 1.360(9) . ?
C6 H61 0.9300 . ?
C7 C8 1.391(10) . ?
C7 H71 0.9300 . ?
C8 C9 1.371(10) . ?
C8 H81 0.9300 . ?
C9 C10 1.391(8) . ?
C9 H91 0.9300 . ?

loop_
_geom_hbond_atom_site_label_D
_geom_hbond_atom_site_label_H
_geom_hbond_atom_site_label_A
_geom_hbond_distance_DH
_geom_hbond_distance_HA
_geom_hbond_distance_DA
_geom_hbond_angle_DHA
_geom_hbond_site_symmetry_A
N3 H3B O3 0.90 2.24 2.859(7) 125.7 2_657
